data_4320520
loop_
_publ_author_name
'Rudolf J. Wehmschulte'
'Brendan Twamley'
'Masood A. Khan'

_publ_contact_author_address
;       Department of Chemistry and Biochemistry
       University of Oklahoma
       620 Parrington Oval, Room 208
       Norman, OK 73019
;
_publ_contact_author_email rjwehmschulte@ou.edu
_publ_contact_author_fax '405 325 6111'
_publ_contact_author_name 'Rudolf J. Wehmschulte'
_publ_contact_author_phone '405 325 2388'
_publ_section_title
;
 Synthesis and Characterization of an Unsolvated Dimeric Diarylmagnesium
 Compound and Its Magnesium Iodide Byproducts
;
_journal_name_full 'Inorganic Chemistry'
_journal_page_first 6004
_journal_page_last 6008
_journal_paper_doi 10.1021/ic010513m
_journal_volume 40
_journal_year 2001
_chemical_formula_sum 'C20 H40 I4 Mg O5'
_chemical_formula_weight 892.43
_chemical_name_systematic
;
?
;
_space_group_IT_number 15
_symmetry_cell_setting monoclinic
_symmetry_space_group_name_Hall '-C 2yc'
_symmetry_space_group_name_H-M 'C 1 2/c 1'
_atom_sites_solution_hydrogens geom
_atom_sites_solution_primary direct
_atom_sites_solution_secondary difmap
_audit_creation_method SHELXL-97
_cell_angle_alpha 90.00
_cell_angle_beta 96.592(15)
_cell_angle_gamma 90.00
_cell_formula_units_Z 4
_cell_length_a 16.631(3)
_cell_length_b 11.027(2)
_cell_length_c 16.174(4)
_cell_measurement_reflns_used 56
_cell_measurement_temperature 173(2)
_cell_measurement_theta_max 19.01
_cell_measurement_theta_min 4.72
_cell_volume 2946.5(11)
_computing_cell_refinement 'Bruker XSCANS'
_computing_data_collection 'Bruker XSCANS'
_computing_data_reduction 'Bruker SHELXTL'
_computing_molecular_graphics 'Bruker SHELXTL'
_computing_publication_material 'Bruker SHELXTL'
_computing_structure_refinement 'SHELXL-97 (Sheldrick, 1997)'
_computing_structure_solution 'SHELXS-97 (Sheldrick, 1990)'
_diffrn_ambient_temperature 173(2)
_diffrn_measured_fraction_theta_full 0.996
_diffrn_measured_fraction_theta_max 0.996
_diffrn_measurement_device_type 'Bruker P4'
_diffrn_measurement_method '2\q/\w scans'
_diffrn_radiation_monochromator graphite
_diffrn_radiation_source 'fine-focus sealed tube'
_diffrn_radiation_type MoK\a
_diffrn_radiation_wavelength 0.71073
_diffrn_reflns_av_R_equivalents 0.0393
_diffrn_reflns_av_sigmaI/netI 0.0403
_diffrn_reflns_limit_h_max 0
_diffrn_reflns_limit_h_min -20
_diffrn_reflns_limit_k_max 0
_diffrn_reflns_limit_k_min -13
_diffrn_reflns_limit_l_max 20
_diffrn_reflns_limit_l_min -20
_diffrn_reflns_number 3237
_diffrn_reflns_theta_full 26.51
_diffrn_reflns_theta_max 26.51
_diffrn_reflns_theta_min 2.22
_diffrn_standards_decay_% 1.6
_diffrn_standards_interval_count 97
_diffrn_standards_number 3
_exptl_absorpt_coefficient_mu 4.276
_exptl_absorpt_correction_T_max 0.3242
_exptl_absorpt_correction_T_min 0.1905
_exptl_absorpt_correction_type empirical
_exptl_absorpt_process_details '(North, Phillips & Mathews, 1968)'
_exptl_crystal_colour brown
_exptl_crystal_density_diffrn 2.012
_exptl_crystal_density_method 'not measured'
_exptl_crystal_description prism
_exptl_crystal_F_000 1696
_exptl_crystal_size_max 0.58
_exptl_crystal_size_mid 0.38
_exptl_crystal_size_min 0.34
_refine_diff_density_max 0.981
_refine_diff_density_min -1.357
_refine_diff_density_rms 0.209
_refine_ls_extinction_method none
_refine_ls_goodness_of_fit_ref 1.055
_refine_ls_hydrogen_treatment mixed
_refine_ls_matrix_type full
_refine_ls_number_parameters 139
_refine_ls_number_reflns 3048
_refine_ls_number_restraints 0
_refine_ls_restrained_S_all 1.055
_refine_ls_R_factor_all 0.0481
_refine_ls_R_factor_gt 0.0396
_refine_ls_shift/su_max 0.000
_refine_ls_shift/su_mean 0.000
_refine_ls_structure_factor_coef Fsqd
_refine_ls_weighting_details 'calc w=1/[\s^2^(Fo^2^)+(0.0542P)^2^+10.6623P] where P=(Fo^2^+2Fc^2^)/3'
_refine_ls_weighting_scheme calc
_refine_ls_wR_factor_gt 0.0991
_refine_ls_wR_factor_ref 0.1043
_reflns_number_gt 2611
_reflns_number_total 3048
_reflns_threshold_expression >2sigma(I)
_cod_data_source_file ic010513m_1.cif
_cod_data_source_block rw114c_COMPOUND6
_cod_depositor_comments
;
The following automatic conversions were performed:

'_symmetry_cell_setting' value 'Monoclinic' changed to 'monoclinic'
according to the built-in table from CIF Core dictionary named
'cif_core.dic' version 2.4.1 from 2010-06-29.

Automatic conversion script
Id: cif_fix_values 1646 2011-03-28 12:23:43Z adriana 
;
_cod_original_cell_volume 2946.6(10)
_cod_database_code 4320520

loop_
_symmetry_equiv_pos_as_xyz
'x, y, z'
'-x, y, -z+1/2'
'x+1/2, y+1/2, z'
'-x+1/2, y+1/2, -z+1/2'
'-x, -y, -z'
'x, -y, z-1/2'
'-x+1/2, -y+1/2, -z'
'x+1/2, -y+1/2, z-1/2'

loop_
_atom_site_label
_atom_site_type_symbol
_atom_site_fract_x
_atom_site_fract_y
_atom_site_fract_z
_atom_site_U_iso_or_equiv
_atom_site_adp_type
_atom_site_occupancy
_atom_site_symmetry_multiplicity
_atom_site_calc_flag
_atom_site_refinement_flags
_atom_site_disorder_assembly
_atom_site_disorder_group
I1 I 0.0000 0.56022(4) 0.2500 0.03238(14) Uani 1 2 d S . .
I2 I 0.2500 0.2500 0.0000 0.03758(15) Uani 1 2 d S . .
I3 I 0.19689(3) -0.00124(4) 0.00669(3) 0.05291(15) Uani 1 1 d . . .
Mg1 Mg 0.0000 0.30151(18) 0.2500 0.0185(4) Uani 1 2 d S . .
O1 O -0.01545(18) 0.2967(3) 0.12103(19) 0.0245(6) Uani 1 1 d . . .
O2 O 0.12986(19) 0.2911(3) 0.2524(2) 0.0259(7) Uani 1 1 d . . .
O3 O 0.0000 0.1101(4) 0.2500 0.0209(9) Uani 1 2 d S . .
C1 C -0.0870(3) 0.3375(6) 0.0686(3) 0.0442(14) Uani 1 1 d . . .
H1A H -0.0988 0.4232 0.0809 0.053 Uiso 1 1 calc R . .
H1B H -0.1344 0.2875 0.0785 0.053 Uiso 1 1 calc R . .
C2 C -0.0693(4) 0.3245(7) -0.0189(4) 0.0517(16) Uani 1 1 d . . .
H2A H -0.0694 0.4048 -0.0462 0.062 Uiso 1 1 calc R . .
H2B H -0.1107 0.2728 -0.0507 0.062 Uiso 1 1 calc R . .
C3 C 0.0122(4) 0.2672(7) -0.0157(4) 0.0493(16) Uani 1 1 d . . .
H3A H 0.0437 0.3021 -0.0584 0.059 Uiso 1 1 calc R . .
H3B H 0.0078 0.1783 -0.0240 0.059 Uiso 1 1 calc R . .
C4 C 0.0502(3) 0.2973(6) 0.0704(3) 0.0355(11) Uani 1 1 d . . .
H4A H 0.0914 0.2360 0.0903 0.043 Uiso 1 1 calc R . .
H4B H 0.0763 0.3780 0.0715 0.043 Uiso 1 1 calc R . .
C5 C 0.1837(3) 0.3941(5) 0.2450(4) 0.0376(12) Uani 1 1 d . . .
H5A H 0.1781 0.4541 0.2894 0.045 Uiso 1 1 calc R . .
H5B H 0.1708 0.4343 0.1903 0.045 Uiso 1 1 calc R . .
C6 C 0.2687(3) 0.3428(6) 0.2532(4) 0.0473(15) Uani 1 1 d . . .
H6A H 0.3075 0.3990 0.2844 0.057 Uiso 1 1 calc R . .
H6B H 0.2865 0.3270 0.1979 0.057 Uiso 1 1 calc R . .
C7 C 0.2614(3) 0.2260(6) 0.3008(4) 0.0453(14) Uani 1 1 d . . .
H7A H 0.3038 0.1671 0.2896 0.054 Uiso 1 1 calc R . .
H7B H 0.2648 0.2408 0.3614 0.054 Uiso 1 1 calc R . .
C8 C 0.1784(3) 0.1823(5) 0.2663(4) 0.0379(12) Uani 1 1 d . . .
H8A H 0.1807 0.1377 0.2135 0.045 Uiso 1 1 calc R . .
H8B H 0.1556 0.1281 0.3065 0.045 Uiso 1 1 calc R . .
C9 C 0.0062(3) 0.0332(4) 0.1774(3) 0.0268(9) Uani 1 1 d . . .
H9A H 0.0614 0.0377 0.1602 0.032 Uiso 1 1 calc R . .
H9B H -0.0331 0.0595 0.1301 0.032 Uiso 1 1 calc R . .
C10 C -0.0122(4) -0.0930(5) 0.2032(3) 0.0390(13) Uani 1 1 d . . .
H10A H 0.0198 -0.1531 0.1753 0.047 Uiso 1 1 calc R . .
H10B H -0.0704 -0.1117 0.1898 0.047 Uiso 1 1 calc R . .

loop_
_atom_site_aniso_label
_atom_site_aniso_U_11
_atom_site_aniso_U_22
_atom_site_aniso_U_33
_atom_site_aniso_U_23
_atom_site_aniso_U_13
_atom_site_aniso_U_12
I1 0.0422(3) 0.0171(2) 0.0389(3) 0.000 0.0092(2) 0.000
I2 0.0246(2) 0.0554(3) 0.0346(3) -0.0074(2) 0.01127(18) 0.0009(2)
I3 0.0467(3) 0.0500(3) 0.0607(3) -0.0019(2) 0.00029(19) 0.00039(17)
Mg1 0.0179(9) 0.0167(9) 0.0216(9) 0.000 0.0049(7) 0.000
O1 0.0229(15) 0.0273(15) 0.0236(15) 0.0017(13) 0.0044(12) 0.0040(13)
O2 0.0190(14) 0.0218(15) 0.0371(18) 0.0006(14) 0.0040(13) -0.0029(12)
O3 0.023(2) 0.021(2) 0.020(2) 0.000 0.0057(16) 0.000
C1 0.034(3) 0.061(4) 0.036(3) 0.002(3) -0.002(2) 0.014(3)
C2 0.042(3) 0.081(5) 0.031(3) 0.013(3) -0.001(2) 0.001(3)
C3 0.053(4) 0.069(4) 0.027(3) -0.003(3) 0.011(2) 0.006(3)
C4 0.034(3) 0.050(3) 0.025(2) 0.007(2) 0.0126(19) 0.001(2)
C5 0.024(2) 0.037(3) 0.051(3) 0.003(2) 0.005(2) -0.015(2)
C6 0.025(3) 0.061(4) 0.057(4) -0.013(3) 0.009(2) -0.011(3)
C7 0.023(3) 0.047(3) 0.065(4) -0.004(3) 0.000(2) 0.003(2)
C8 0.022(2) 0.034(3) 0.057(3) -0.004(3) -0.002(2) 0.007(2)
C9 0.030(2) 0.023(2) 0.028(2) -0.0038(18) 0.0048(19) -0.0026(18)
C10 0.058(3) 0.021(2) 0.040(3) -0.005(2) 0.015(3) -0.008(2)

loop_
_atom_type_symbol
_atom_type_description
_atom_type_scat_dispersion_real
_atom_type_scat_dispersion_imag
_atom_type_scat_source
C C 0.0033 0.0016 'International Tables Vol C Tables 4.2.6.8 and 6.1.1.4'
H H 0.0000 0.0000 'International Tables Vol C Tables 4.2.6.8 and 6.1.1.4'
O O 0.0106 0.0060 'International Tables Vol C Tables 4.2.6.8 and 6.1.1.4'
Mg Mg 0.0486 0.0363 'International Tables Vol C Tables 4.2.6.8 and 6.1.1.4'
I I -0.4742 1.8119 'International Tables Vol C Tables 4.2.6.8 and 6.1.1.4'

loop_
_geom_angle_atom_site_label_1
_geom_angle_atom_site_label_2
_geom_angle_atom_site_label_3
_geom_angle
_geom_angle_site_symmetry_1
_geom_angle_site_symmetry_3
_geom_angle_publ_flag
I3 I2 I3 180.000(5) . 7 ?
O1 Mg1 O1 177.0(2) 2 . ?
O1 Mg1 O3 88.52(11) 2 . ?
O1 Mg1 O3 88.52(11) . . ?
O1 Mg1 O2 91.43(12) 2 2 ?
O1 Mg1 O2 88.41(13) . 2 ?
O3 Mg1 O2 86.95(10) . 2 ?
O1 Mg1 O2 88.41(13) 2 . ?
O1 Mg1 O2 91.43(12) . . ?
O3 Mg1 O2 86.95(10) . . ?
O2 Mg1 O2 173.9(2) 2 . ?
O1 Mg1 I1 91.48(11) 2 . ?
O1 Mg1 I1 91.48(11) . . ?
O3 Mg1 I1 180.0 . . ?
O2 Mg1 I1 93.05(10) 2 . ?
O2 Mg1 I1 93.05(10) . . ?
C4 O1 C1 106.9(4) . . ?
C4 O1 Mg1 124.0(3) . . ?
C1 O1 Mg1 125.3(3) . . ?
C8 O2 C5 108.7(4) . . ?
C8 O2 Mg1 125.8(3) . . ?
C5 O2 Mg1 125.4(3) . . ?
C9 O3 C9 109.1(5) 2 . ?
C9 O3 Mg1 125.5(2) 2 . ?
C9 O3 Mg1 125.5(2) . . ?
O1 C1 C2 106.8(4) . . ?
C1 C2 C3 106.6(5) . . ?
C2 C3 C4 102.8(5) . . ?
O1 C4 C3 105.2(4) . . ?
O2 C5 C6 106.2(4) . . ?
C5 C6 C7 103.5(4) . . ?
C8 C7 C6 102.0(5) . . ?
O2 C8 C7 105.3(4) . . ?
O3 C9 C10 106.3(4) . . ?
C9 C10 C10 103.8(3) . 2 ?

loop_
_geom_bond_atom_site_label_1
_geom_bond_atom_site_label_2
_geom_bond_distance
_geom_bond_site_symmetry_2
_geom_bond_publ_flag
I1 Mg1 2.853(2) . ?
I2 I3 2.9136(7) . ?
I2 I3 2.9136(6) 7 ?
Mg1 O1 2.073(3) 2 ?
Mg1 O1 2.073(3) . ?
Mg1 O3 2.110(5) . ?
Mg1 O2 2.159(3) 2 ?
Mg1 O2 2.159(3) . ?
O1 C4 1.438(5) . ?
O1 C1 1.451(6) . ?
O2 C8 1.449(6) . ?
O2 C5 1.460(6) . ?
O3 C9 1.462(5) 2 ?
O3 C9 1.462(5) . ?
C1 C2 1.486(8) . ?
C2 C3 1.492(9) . ?
C3 C4 1.499(8) . ?
C5 C6 1.514(8) . ?
C6 C7 1.513(9) . ?
C7 C8 1.507(7) . ?
C9 C10 1.495(7) . ?
C10 C10 1.522(11) 2 ?

loop_
_geom_torsion_atom_site_label_1
_geom_torsion_atom_site_label_2
_geom_torsion_atom_site_label_3
_geom_torsion_atom_site_label_4
_geom_torsion
_geom_torsion_site_symmetry_1
_geom_torsion_site_symmetry_2
_geom_torsion_site_symmetry_3
_geom_torsion_site_symmetry_4
_geom_torsion_publ_flag
O3 Mg1 O1 C4 -91.3(4) . . . . ?
O2 Mg1 O1 C4 -178.3(4) 2 . . . ?
O2 Mg1 O1 C4 -4.4(4) . . . . ?
I1 Mg1 O1 C4 88.7(4) . . . . ?
O3 Mg1 O1 C1 113.5(4) . . . . ?
O2 Mg1 O1 C1 26.5(4) 2 . . . ?
O2 Mg1 O1 C1 -159.6(4) . . . . ?
I1 Mg1 O1 C1 -66.5(4) . . . . ?
O1 Mg1 O2 C8 78.3(4) 2 . . . ?
O1 Mg1 O2 C8 -98.7(4) . . . . ?
O3 Mg1 O2 C8 -10.3(4) . . . . ?
I1 Mg1 O2 C8 169.7(4) . . . . ?
O1 Mg1 O2 C5 -98.0(4) 2 . . . ?
O1 Mg1 O2 C5 85.0(4) . . . . ?
O3 Mg1 O2 C5 173.4(4) . . . . ?
I1 Mg1 O2 C5 -6.6(4) . . . . ?
O1 Mg1 O3 C9 12.0(3) 2 . . 2 ?
O1 Mg1 O3 C9 -168.0(3) . . . 2 ?
O2 Mg1 O3 C9 -79.5(3) 2 . . 2 ?
O2 Mg1 O3 C9 100.5(3) . . . 2 ?
O1 Mg1 O3 C9 -168.0(3) 2 . . . ?
O1 Mg1 O3 C9 12.0(3) . . . . ?
O2 Mg1 O3 C9 100.5(3) 2 . . . ?
O2 Mg1 O3 C9 -79.5(3) . . . . ?
C4 O1 C1 C2 17.8(6) . . . . ?
Mg1 O1 C1 C2 176.4(4) . . . . ?
O1 C1 C2 C3 3.7(8) . . . . ?
C1 C2 C3 C4 -22.6(7) . . . . ?
C1 O1 C4 C3 -32.4(6) . . . . ?
Mg1 O1 C4 C3 168.6(4) . . . . ?
C2 C3 C4 O1 33.7(7) . . . . ?
C8 O2 C5 C6 1.1(6) . . . . ?
Mg1 O2 C5 C6 178.0(3) . . . . ?
O2 C5 C6 C7 -23.6(6) . . . . ?
C5 C6 C7 C8 36.1(6) . . . . ?
C5 O2 C8 C7 22.1(6) . . . . ?
Mg1 O2 C8 C7 -154.8(4) . . . . ?
C6 C7 C8 O2 -36.1(6) . . . . ?
C9 O3 C9 C10 10.6(3) 2 . . . ?
Mg1 O3 C9 C10 -169.4(3) . . . . ?
O3 C9 C10 C10 -26.9(7) . . . 2 ?
